data_1577006
loop_
_publ_author_name
'Zapf, Ludwig'
'Rivard, Eric'

_publ_section_title
;
 Achieving (quasi)-monocoordination in metal complexes with an
 exceptionally bulky carbene ligand.
;
_journal_issue 13
_journal_name_full 'Chemical science'
_journal_page_first 6500
_journal_page_last 6506
_journal_paper_doi 10.1039/d5sc09514j
_journal_volume 17
_journal_year 2026
_chemical_absolute_configuration unk
_chemical_formula_moiety 'C45 H34 N2 Pd, 2(C H2 Cl2)'
_chemical_formula_sum 'C47 H38 Cl4 N2 Pd'
_chemical_formula_weight 878.99
_space_group_crystal_system monoclinic
_space_group_IT_number 9
_space_group_name_Hall 'C -2yc'
_space_group_name_H-M_alt 'C 1 c 1'
_atom_sites_solution_hydrogens geom
_atom_sites_solution_primary dual
_atom_sites_solution_secondary difmap
_audit_creation_date 2025-07-22
_audit_update_record
;
2025-11-25 deposited with the CCDC.	2026-02-02 downloaded from the CCDC.
;
_cell_angle_alpha 90
_cell_angle_beta 100.817(7)
_cell_angle_gamma 90
_cell_formula_units_Z 4
_cell_length_a 16.998(4)
_cell_length_b 25.266(6)
_cell_length_c 9.438(2)
_cell_measurement_reflns_used 6555
_cell_measurement_temperature 173(2)
_cell_measurement_theta_max 24.93
_cell_measurement_theta_min 2.44
_cell_volume 3981.3(16)
_computing_cell_refinement 'Saint+ ver. 8.40B (Bruker AXS)'
_computing_data_collection 'BIS 6.2.14 / APEX4 ver. 2021.10 (Bruker AXS)'
_computing_data_reduction 'Saint+ ver. 8.40B (Bruker AXS)'
_computing_molecular_graphics 'ShelXLe (Huebschle et all, 2011)'
_computing_publication_material 'SHELXL-2019/1 (Sheldrick, 2019)'
_computing_structure_refinement 'SHELXL-2019/1 (Sheldrick, 2019)'
_computing_structure_solution 'SHELXT 2018/2 (Sheldrick, 2018)'
_diffrn_ambient_environment N~2~
_diffrn_ambient_temperature 173(2)
_diffrn_detector CPA
_diffrn_detector_area_resol_mean 7.5
_diffrn_detector_type 'Photon III'
_diffrn_measured_fraction_theta_full 0.997
_diffrn_measured_fraction_theta_max 0.997
_diffrn_measurement_device 'four-circle diffractometer'
_diffrn_measurement_device_type 'Bruker D8-Venture'
_diffrn_measurement_method '\f and \w scans'
_diffrn_orient_matrix_type
;
 Sparks R.A., Computational Crystallography p1-18 (Clarendon Press, 1982)
;
_diffrn_orient_matrix_UB_11 -0.0135321
_diffrn_orient_matrix_UB_12 0.0370456
_diffrn_orient_matrix_UB_13 0.0240221
_diffrn_orient_matrix_UB_21 0.0229836
_diffrn_orient_matrix_UB_22 0.0134632
_diffrn_orient_matrix_UB_23 -0.0831939
_diffrn_orient_matrix_UB_31 -0.0536284
_diffrn_orient_matrix_UB_32 -0.0035778
_diffrn_orient_matrix_UB_33 -0.0643253
_diffrn_radiation_monochromator 'multi-layer mirror'
_diffrn_radiation_probe x-ray
_diffrn_radiation_type MoK\a
_diffrn_radiation_wavelength 0.71073
_diffrn_radiation_xray_symbol K-L~2,3~
_diffrn_reflns_av_R_equivalents 0.0763
_diffrn_reflns_av_unetI/netI 0.0599
_diffrn_reflns_Laue_measured_fraction_full 0.997
_diffrn_reflns_Laue_measured_fraction_max 0.997
_diffrn_reflns_limit_h_max 21
_diffrn_reflns_limit_h_min -21
_diffrn_reflns_limit_k_max 31
_diffrn_reflns_limit_k_min -31
_diffrn_reflns_limit_l_max 11
_diffrn_reflns_limit_l_min -11
_diffrn_reflns_number 36500
_diffrn_reflns_point_group_measured_fraction_full 0.918
_diffrn_reflns_point_group_measured_fraction_max 0.911
_diffrn_reflns_theta_full 26.000
_diffrn_reflns_theta_max 26.359
_diffrn_reflns_theta_min 2.440
_diffrn_source 'micro-focus sealed X-ray tube'
_diffrn_source_type 'Incoatec ImS 2.0'
_diffrn_standards_number 0
_exptl_absorpt_coefficient_mu 0.771
_exptl_absorpt_correction_T_max 0.7454
_exptl_absorpt_correction_T_min 0.6702
_exptl_absorpt_correction_type multi-scan
_exptl_absorpt_process_details 'SADABS 2016/2 (Bruker AXS)'
_exptl_crystal_colour yellow
_exptl_crystal_density_diffrn 1.466
_exptl_crystal_description needle
_exptl_crystal_F_000 1792
_exptl_crystal_preparation
;
 Crystals were grown at -35 \%C from saturated solution in CH2Cl2. For data 
 collection the crystal was immersed in a film of perfluoropolyether oil, 
 mounted on a polyimide loop and transferred to stream of cold nitrogen 
 (Oxford Cryostream 800).
;
_exptl_crystal_size_max 0.294
_exptl_crystal_size_mid 0.090
_exptl_crystal_size_min 0.056
_refine_diff_density_max 0.663
_refine_diff_density_min -0.494
_refine_diff_density_rms 0.089
_refine_ls_abs_structure_details
;
 Flack x determined using 2464 quotients [(I+)-(I-)]/[(I+)+(I-)] (Parsons, 
 Flack and Wagner, Acta Cryst. B69 (2013) 249-259).
;
_refine_ls_abs_structure_Flack -0.015(18)
_refine_ls_extinction_method none
_refine_ls_goodness_of_fit_ref 1.168
_refine_ls_hydrogen_treatment constr
_refine_ls_matrix_type full
_refine_ls_number_parameters 537
_refine_ls_number_reflns 7409
_refine_ls_number_restraints 192
_refine_ls_restrained_S_all 1.174
_refine_ls_R_factor_all 0.0536
_refine_ls_R_factor_gt 0.0388
_refine_ls_shift/su_max 0.001
_refine_ls_shift/su_mean 0.000
_refine_ls_structure_factor_coef Fsqd
_refine_ls_weighting_details
;
 w=1/[\s^2^(Fo^2^)+(0.0024P)^2^+7.4169P] where P=(Fo^2^+2Fc^2^)/3
;
_refine_ls_weighting_scheme calc
_refine_ls_wR_factor_gt 0.0765
_refine_ls_wR_factor_ref 0.0924
_reflns_Friedel_coverage 0.825
_reflns_Friedel_fraction_full 0.838
_reflns_Friedel_fraction_max 0.826
_reflns_number_gt 6375
_reflns_number_total 7409
_reflns_threshold_expression 'I > 2\s(I)'
_cod_data_source_file d5sc09514j3.cif
_cod_data_source_block 8-2CH2Cl2
_cod_original_cell_volume 3981.4(17)
_cod_original_sg_symbol_H-M 'C c'
_cod_database_code 1577006
_shelx_shelxl_version_number 2019/1
_shelx_space_group_comment
;
 The symmetry employed for this shelxl refinement is uniquely defined by the 
 following loop, which should always be used as a source of symmetry 
 information in preference to the above space-group names. They are only 
 intended as comments.
;
_exptl_absorpt_special_details
;
 Incident beam scaling, empirical absorption correction using spherical 
 harmonics, and outlier rejection was employed as implemented in SADABS. 
 Additional spherical absorption correction with mu*r value set to 0.2 was 
 applied.
;
_shelx_estimated_absorpt_t_min 0.805
_shelx_estimated_absorpt_t_max 0.958

loop_
_space_group_symop_operation_xyz
'x, y, z'
'x, -y, z+1/2'
'x+1/2, y+1/2, z'
'x+1/2, -y+1/2, z+1/2'

loop_
_atom_site_label
_atom_site_type_symbol
_atom_site_fract_x
_atom_site_fract_y
_atom_site_fract_z
_atom_site_U_iso_or_equiv
_atom_site_adp_type
_atom_site_occupancy
_atom_site_site_symmetry_order
_atom_site_calc_flag
_atom_site_refinement_flags_posn
_atom_site_refinement_flags_adp
_atom_site_refinement_flags_occupancy
_atom_site_disorder_assembly
_atom_site_disorder_group
Pd1_1 Pd 0.49166(3) 0.29976(2) 0.58168(4) 0.03287(13) Uani 1 1 d . . . . .
N1_1 N 0.3924(3) 0.2057(2) 0.5174(6) 0.0333(13) Uani 1 1 d . . . . .
C1_1 C 0.4534(4) 0.3962(3) 0.7318(8) 0.0363(17) Uani 1 1 d . . . . .
N2_1 N 0.3215(3) 0.2676(2) 0.6104(6) 0.0411(13) Uani 1 1 d . . . . .
C2_1 C 0.5022(4) 0.4381(3) 0.7879(8) 0.0452(17) Uani 1 1 d . . . . .
H2_1 H 0.536761 0.453725 0.731318 0.054 Uiso 1 1 calc R U . . .
C3_1 C 0.5016(6) 0.4579(3) 0.9256(9) 0.063(2) Uani 1 1 d . . . . .
H3_1 H 0.536027 0.486154 0.963320 0.076 Uiso 1 1 calc R U . . .
C4_1 C 0.4506(7) 0.4360(4) 1.0060(9) 0.076(3) Uani 1 1 d . . . . .
H4_1 H 0.449106 0.449692 1.099095 0.091 Uiso 1 1 calc R U . . .
C5_1 C 0.4016(6) 0.3942(4) 0.9531(10) 0.067(3) Uani 1 1 d . . . . .
H5_1 H 0.367182 0.378896 1.010452 0.080 Uiso 1 1 calc R U . . .
C6_1 C 0.4023(6) 0.3745(4) 0.8168(10) 0.053(2) Uani 1 1 d . . . . .
H6_1 H 0.367957 0.345957 0.780483 0.064 Uiso 1 1 calc R U . . .
C7_1 C 0.4486(4) 0.3783(3) 0.5779(8) 0.0318(15) Uani 1 1 d . . . . .
C8_1 C 0.5233(4) 0.3817(3) 0.5190(8) 0.0299(15) Uani 1 1 d . . . . .
C9_1 C 0.5249(4) 0.3947(3) 0.3751(8) 0.0400(18) Uani 1 1 d . . . . .
H9_1 H 0.477728 0.407832 0.315065 0.048 Uiso 1 1 calc R U . . .
C10_1 C 0.5927(5) 0.3889(3) 0.3204(9) 0.046(2) Uani 1 1 d . . . . .
H10_1 H 0.592405 0.398573 0.222970 0.055 Uiso 1 1 calc R U . . .
C11_1 C 0.6631(4) 0.3690(3) 0.4043(9) 0.0499(19) Uani 1 1 d . . . . .
H11_1 H 0.709304 0.363563 0.363151 0.060 Uiso 1 1 calc R U . . .
C12_1 C 0.6645(4) 0.3575(3) 0.5469(9) 0.0437(17) Uani 1 1 d . . . . .
H12_1 H 0.712900 0.345810 0.605870 0.052 Uiso 1 1 calc R U . . .
C13_1 C 0.5945(4) 0.3629(3) 0.6071(8) 0.0360(15) Uani 1 1 d . . . . .
H13_1 H 0.595349 0.353977 0.705143 0.043 Uiso 1 1 calc R U . . .
C14_1 C 0.3914(4) 0.2571(3) 0.5733(7) 0.0340(14) Uani 1 1 d . . . . .
C15_1 C 0.3159(4) 0.1846(3) 0.5090(7) 0.0369(15) Uani 1 1 d . . . . .
C16_1 C 0.2739(4) 0.2232(3) 0.5708(8) 0.0396(17) Uani 1 1 d . . . . .
C17_1 C 0.3736(4) 0.3958(2) 0.4768(7) 0.0325(14) Uani 1 1 d . . . . .
C18_1 C 0.3430(4) 0.4462(3) 0.4975(8) 0.0454(17) Uani 1 1 d . . . . .
H18_1 H 0.364861 0.466146 0.580953 0.054 Uiso 1 1 calc R U . . .
C19_1 C 0.2810(5) 0.4669(4) 0.3966(11) 0.067(3) Uani 1 1 d . . . . .
H19_1 H 0.261830 0.501417 0.410706 0.080 Uiso 1 1 calc R U . . .
C20_1 C 0.2471(4) 0.4391(3) 0.2780(10) 0.058(2) Uani 1 1 d . . . . .
H20_1 H 0.205049 0.454081 0.209146 0.070 Uiso 1 1 calc R U . . .
C21_1 C 0.2744(5) 0.3887(3) 0.2588(9) 0.052(2) Uani 1 1 d . . . . .
H21_1 H 0.249931 0.368357 0.177735 0.063 Uiso 1 1 calc R U . . .
C22_1 C 0.3374(4) 0.3675(3) 0.3570(7) 0.0405(16) Uani 1 1 d . . . . .
H22_1 H 0.356107 0.332891 0.341603 0.049 Uiso 1 1 calc R U . . .
C23_1 C 0.4575(3) 0.1843(2) 0.4505(7) 0.0317(14) Uani 1 1 d . . . . .
C24_1 C 0.4323(3) 0.1910(3) 0.2858(7) 0.0335(14) Uani 1 1 d . . . . .
C25_1 C 0.4370(4) 0.2408(3) 0.2248(8) 0.0456(17) Uani 1 1 d . . . . .
H25_1 H 0.456714 0.269791 0.285266 0.055 Uiso 1 1 calc R U . . .
C26_1 C 0.4130(5) 0.2491(4) 0.0756(9) 0.059(2) Uani 1 1 d . . . . .
H26_1 H 0.417912 0.283207 0.035492 0.071 Uiso 1 1 calc R U . . .
C27_1 C 0.3823(5) 0.2073(4) -0.0126(8) 0.059(2) Uani 1 1 d . . . . .
H27_1 H 0.365958 0.212347 -0.113607 0.071 Uiso 1 1 calc R U . . .
C28_1 C 0.3756(4) 0.1584(4) 0.0476(9) 0.056(2) Uani 1 1 d . . . . .
H28_1 H 0.354022 0.129791 -0.012695 0.068 Uiso 1 1 calc R U . . .
C29_1 C 0.3999(4) 0.1497(4) 0.1958(9) 0.047(2) Uani 1 1 d . . . . .
H29_1 H 0.394338 0.115628 0.235033 0.056 Uiso 1 1 calc R U . . .
C30_1 C 0.2814(4) 0.1367(3) 0.4582(8) 0.0454(17) Uani 1 1 d . . . . .
H30_1 H 0.310971 0.110430 0.418598 0.055 Uiso 1 1 calc R U . . .
C31_1 C 0.2017(5) 0.1289(4) 0.4682(9) 0.052(2) Uani 1 1 d . . . . .
H31_1 H 0.175737 0.096917 0.432911 0.063 Uiso 1 1 calc R U . . .
C32_1 C 0.1594(4) 0.1667(4) 0.5285(9) 0.057(2) Uani 1 1 d . . . . .
H32_1 H 0.104859 0.160209 0.533150 0.068 Uiso 1 1 calc R U . . .
C33_1 C 0.1941(4) 0.2136(3) 0.5820(8) 0.0496(19) Uani 1 1 d . . . . .
H33_1 H 0.164736 0.238899 0.625400 0.059 Uiso 1 1 calc R U . . .
C34_1 C 0.4777(4) 0.1263(3) 0.4986(8) 0.0406(12) Uani 1 1 d . . . . .
C35_1 C 0.4594(4) 0.1068(3) 0.6261(8) 0.0406(12) Uani 1 1 d . . . . .
H35_1 H 0.429018 0.127589 0.680096 0.049 Uiso 1 1 calc R U . . .
C36_1 C 0.4857(5) 0.0565(4) 0.6746(10) 0.060(2) Uani 1 1 d . . . . .
H36_1 H 0.472759 0.043090 0.761505 0.072 Uiso 1 1 calc R U . . .
C37_1 C 0.5299(5) 0.0264(3) 0.5980(10) 0.056(2) Uani 1 1 d . . . . .
H37_1 H 0.546808 -0.008057 0.630787 0.068 Uiso 1 1 calc R U . . .
C38_1 C 0.5497(5) 0.0459(3) 0.4741(9) 0.0496(19) Uani 1 1 d . . . . .
H38_1 H 0.581046 0.025101 0.421703 0.060 Uiso 1 1 calc R U . . .
C39_1 C 0.5241(4) 0.0962(3) 0.4242(9) 0.0436(17) Uani 1 1 d . . . . .
H39_1 H 0.538671 0.109769 0.338829 0.052 Uiso 1 1 calc R U . . .
C40_1 C 0.5369(4) 0.2136(2) 0.5134(7) 0.0315(14) Uani 1 1 d . . . . .
C41_1 C 0.5592(4) 0.2202(3) 0.6618(8) 0.0383(16) Uani 1 1 d . . . . .
H41_1 H 0.520392 0.215731 0.721328 0.046 Uiso 1 1 calc R U . . .
C42_1 C 0.6389(4) 0.2334(3) 0.7254(8) 0.0474(18) Uani 1 1 d . . . . .
H42_1 H 0.653090 0.238846 0.826600 0.057 Uiso 1 1 calc R U . . .
C43_1 C 0.6953(5) 0.2383(3) 0.6406(10) 0.053(2) Uani 1 1 d . . . . .
H43_1 H 0.748873 0.247142 0.683083 0.064 Uiso 1 1 calc R U . . .
C44_1 C 0.6751(4) 0.2305(3) 0.4933(10) 0.0487(19) Uani 1 1 d . . . . .
H44_1 H 0.714953 0.233170 0.435332 0.058 Uiso 1 1 calc R U . . .
C45_1 C 0.5962(4) 0.2189(3) 0.4295(8) 0.0408(16) Uani 1 1 d . . . . .
H45_1 H 0.582492 0.214399 0.327930 0.049 Uiso 1 1 calc R U . . .
Cl1_3 Cl 0.776(3) 0.4879(17) 0.383(4) 0.122(4) Uani 0.090(6) 1 d D U P A 1
Cl2_3 Cl 0.683(3) 0.497(2) 0.096(5) 0.126(4) Uani 0.090(6) 1 d D U P A 1
C1_3 C 0.781(3) 0.491(7) 0.198(5) 0.120(3) Uani 0.090(6) 1 d D U P A 1
H1A_3 H 0.813165 0.522711 0.179851 0.144 Uiso 0.090(6) 1 calc R U P A 1
H1B_3 H 0.807614 0.459403 0.168749 0.144 Uiso 0.090(6) 1 calc R U P A 1
Cl1_13 Cl 0.8422(2) 0.49309(16) 0.3853(4) 0.1094(13) Uani 0.910(6) 1 d D U P A 2
Cl2_13 Cl 0.7073(3) 0.51946(19) 0.1663(6) 0.1282(16) Uani 0.910(6) 1 d D U P A 2
C1_13 C 0.7727(8) 0.4701(5) 0.2388(16) 0.119(3) Uani 0.910(6) 1 d D U P A 2
H1A_13 H 0.801243 0.456617 0.163834 0.142 Uiso 0.910(6) 1 calc R U P A 2
H1B_13 H 0.742094 0.440376 0.270185 0.142 Uiso 0.910(6) 1 calc R U P A 2
Cl1_4 Cl 0.5792(7) 0.1583(5) 0.0345(13) 0.0637(18) Uani 0.63(3) 1 d D U P B 1
Cl2_4 Cl 0.6909(5) 0.0871(5) 0.2152(16) 0.088(2) Uani 0.63(3) 1 d D U P B 1
C1_4 C 0.6768(10) 0.1317(13) 0.070(3) 0.071(2) Uani 0.63(3) 1 d D U P B 1
H1A_4 H 0.687104 0.113340 -0.017448 0.085 Uiso 0.63(3) 1 calc R U P B 1
H1B_4 H 0.715976 0.160982 0.091748 0.085 Uiso 0.63(3) 1 calc R U P B 1
Cl1_14 Cl 0.5831(14) 0.1430(9) 0.026(3) 0.079(3) Uani 0.37(3) 1 d D U P B 2
Cl2_14 Cl 0.6986(9) 0.1060(8) 0.268(2) 0.085(3) Uani 0.37(3) 1 d D U P B 2
C1_14 C 0.6851(15) 0.128(2) 0.088(3) 0.072(3) Uani 0.37(3) 1 d D U P B 2
H1A_14 H 0.702235 0.099946 0.026392 0.086 Uiso 0.37(3) 1 calc R U P B 2
H1B_14 H 0.718228 0.159748 0.081486 0.086 Uiso 0.37(3) 1 calc R U P B 2

loop_
_atom_site_aniso_label
_atom_site_aniso_U_11
_atom_site_aniso_U_22
_atom_site_aniso_U_33
_atom_site_aniso_U_23
_atom_site_aniso_U_13
_atom_site_aniso_U_12
Pd1_1 0.0289(2) 0.0341(2) 0.0345(2) -0.0002(3) 0.00299(16) 0.0019(3)
N1_1 0.028(3) 0.039(3) 0.034(3) 0.000(2) 0.006(2) -0.001(2)
C1_1 0.044(4) 0.035(4) 0.029(4) 0.000(3) 0.002(3) 0.010(3)
N2_1 0.035(3) 0.050(4) 0.040(3) 0.005(3) 0.012(3) 0.004(3)
C2_1 0.054(4) 0.041(4) 0.038(4) 0.000(3) 0.002(3) 0.012(3)
C3_1 0.083(6) 0.054(5) 0.042(5) -0.011(4) -0.015(4) 0.022(4)
C4_1 0.131(9) 0.060(6) 0.035(5) 0.003(4) 0.012(5) 0.052(6)
C5_1 0.110(8) 0.054(5) 0.047(5) 0.008(4) 0.040(5) 0.028(5)
C6_1 0.072(6) 0.049(5) 0.043(5) 0.006(4) 0.020(4) 0.013(4)
C7_1 0.032(4) 0.033(4) 0.030(4) -0.003(3) 0.005(3) 0.001(3)
C8_1 0.033(3) 0.028(3) 0.028(4) -0.004(3) 0.005(3) 0.001(3)
C9_1 0.035(4) 0.044(4) 0.040(5) 0.000(4) 0.004(3) -0.005(3)
C10_1 0.043(4) 0.060(5) 0.037(5) 0.001(4) 0.012(3) 0.002(4)
C11_1 0.039(4) 0.052(4) 0.063(5) -0.003(4) 0.018(4) 0.002(3)
C12_1 0.027(3) 0.044(4) 0.057(5) -0.007(4) 0.001(3) 0.000(3)
C13_1 0.034(4) 0.036(4) 0.034(4) -0.001(3) -0.003(3) -0.005(3)
C14_1 0.038(4) 0.037(4) 0.027(3) 0.004(3) 0.003(3) 0.003(3)
C15_1 0.033(3) 0.045(4) 0.031(4) 0.005(3) 0.003(3) -0.005(3)
C16_1 0.028(4) 0.055(5) 0.034(4) 0.007(3) 0.003(3) 0.001(3)
C17_1 0.027(3) 0.036(3) 0.035(4) 0.002(3) 0.007(3) -0.001(3)
C18_1 0.041(4) 0.043(4) 0.049(4) 0.005(3) -0.001(3) 0.001(3)
C19_1 0.050(5) 0.050(5) 0.091(7) 0.009(5) -0.011(5) 0.014(4)
C20_1 0.044(4) 0.059(5) 0.062(5) 0.021(4) -0.015(4) -0.001(4)
C21_1 0.042(4) 0.060(6) 0.049(5) 0.009(4) -0.007(4) -0.002(4)
C22_1 0.038(4) 0.046(4) 0.036(4) -0.003(3) 0.004(3) 0.001(3)
C23_1 0.025(3) 0.037(3) 0.032(3) -0.002(3) 0.002(3) 0.004(2)
C24_1 0.026(3) 0.043(4) 0.030(3) 0.003(3) 0.002(3) 0.001(3)
C25_1 0.046(4) 0.047(4) 0.043(4) 0.004(3) 0.007(3) 0.011(3)
C26_1 0.062(5) 0.066(6) 0.051(5) 0.021(4) 0.012(4) 0.024(4)
C27_1 0.045(4) 0.101(7) 0.029(4) 0.006(4) 0.002(3) 0.019(4)
C28_1 0.033(4) 0.091(7) 0.041(5) -0.008(5) -0.004(3) -0.001(4)
C29_1 0.029(4) 0.060(5) 0.047(5) -0.005(4) 0.000(3) -0.002(3)
C30_1 0.041(4) 0.047(4) 0.046(4) 0.006(3) 0.002(3) -0.005(3)
C31_1 0.041(4) 0.063(5) 0.050(5) 0.021(4) 0.000(4) -0.014(4)
C32_1 0.031(4) 0.083(6) 0.052(5) 0.025(4) 0.001(4) -0.011(4)
C33_1 0.036(4) 0.069(5) 0.046(4) 0.015(4) 0.014(3) 0.001(3)
C34_1 0.041(3) 0.033(3) 0.043(3) 0.012(2) -0.005(2) 0.000(2)
C35_1 0.041(3) 0.033(3) 0.043(3) 0.012(2) -0.005(2) 0.000(2)
C36_1 0.051(5) 0.065(6) 0.058(5) 0.023(4) -0.007(4) -0.001(4)
C37_1 0.051(4) 0.035(4) 0.077(6) 0.016(4) -0.003(4) 0.006(3)
C38_1 0.040(4) 0.041(4) 0.062(5) -0.007(4) -0.005(4) 0.005(3)
C39_1 0.034(4) 0.037(4) 0.055(5) -0.001(3) -0.003(3) 0.000(3)
C40_1 0.032(3) 0.026(3) 0.035(4) 0.000(3) 0.003(3) 0.002(2)
C41_1 0.035(4) 0.037(4) 0.038(4) 0.003(3) -0.004(3) 0.004(3)
C42_1 0.047(4) 0.046(4) 0.042(4) -0.002(3) -0.012(3) 0.007(3)
C43_1 0.028(4) 0.053(5) 0.071(6) 0.002(4) -0.008(4) 0.003(3)
C44_1 0.029(4) 0.045(4) 0.072(6) -0.001(4) 0.011(4) 0.001(3)
C45_1 0.035(4) 0.041(4) 0.043(4) -0.001(3) 0.000(3) -0.001(3)
Cl1_3 0.103(7) 0.119(7) 0.135(7) -0.016(7) -0.002(7) 0.019(7)
Cl2_3 0.113(7) 0.115(8) 0.138(8) -0.013(7) -0.008(7) 0.026(7)
C1_3 0.105(5) 0.113(6) 0.132(6) -0.015(5) -0.006(5) 0.024(5)
Cl1_13 0.088(2) 0.119(3) 0.116(3) -0.032(2) 0.005(2) 0.0183(19)
Cl2_13 0.119(3) 0.113(3) 0.140(4) -0.007(3) -0.010(3) 0.041(2)
C1_13 0.103(5) 0.110(5) 0.131(5) -0.013(5) -0.007(5) 0.021(5)
Cl1_4 0.048(2) 0.073(5) 0.071(3) -0.001(3) 0.015(2) 0.008(3)
Cl2_4 0.061(3) 0.086(5) 0.118(6) 0.034(4) 0.022(3) 0.006(3)
C1_4 0.052(4) 0.078(5) 0.089(5) 0.011(4) 0.027(4) 0.004(4)
Cl1_14 0.065(5) 0.085(7) 0.084(5) 0.009(6) 0.010(4) 0.005(5)
Cl2_14 0.060(4) 0.093(6) 0.104(6) 0.019(5) 0.019(4) 0.012(5)
C1_14 0.052(4) 0.079(5) 0.089(5) 0.012(5) 0.026(4) 0.005(4)

loop_
_atom_type_symbol
_atom_type_description
_atom_type_scat_dispersion_real
_atom_type_scat_dispersion_imag
_atom_type_scat_source
C C 0.0033 0.0016 'International Tables Vol C Tables 4.2.6.8 and 6.1.1.4'
H H 0.0000 0.0000 'International Tables Vol C Tables 4.2.6.8 and 6.1.1.4'
N N 0.0061 0.0033 'International Tables Vol C Tables 4.2.6.8 and 6.1.1.4'
Pd Pd -0.9988 1.0072 'International Tables Vol C Tables 4.2.6.8 and 6.1.1.4'
Cl Cl 0.1484 0.1585 'International Tables Vol C Tables 4.2.6.8 and 6.1.1.4'

loop_
_geom_angle_atom_site_label_1
_geom_angle_atom_site_label_2
_geom_angle_atom_site_label_3
_geom_angle
_geom_angle_site_symmetry_1
_geom_angle_site_symmetry_3
_geom_angle_publ_flag
C14_1 Pd1_1 C7_1 102.4(3) . . ?
C14_1 Pd1_1 C8_1 136.8(2) . . ?
C7_1 Pd1_1 C8_1 39.5(2) . . ?
C14_1 Pd1_1 C13_1 168.9(2) . . ?
C7_1 Pd1_1 C13_1 67.2(3) . . ?
C8_1 Pd1_1 C13_1 35.9(2) . . ?
C14_1 Pd1_1 C41_1 85.1(2) . . ?
C7_1 Pd1_1 C41_1 161.5(3) . . ?
C8_1 Pd1_1 C41_1 137.8(2) . . ?
C13_1 Pd1_1 C41_1 103.7(2) . . ?
C14_1 Pd1_1 C40_1 79.5(2) . . ?
C7_1 Pd1_1 C40_1 163.8(2) . . ?
C8_1 Pd1_1 C40_1 130.6(2) . . ?
C13_1 Pd1_1 C40_1 111.6(2) . . ?
C41_1 Pd1_1 C40_1 33.6(2) . . ?
C15_1 N1_1 C14_1 107.4(5) . . ?
C15_1 N1_1 C23_1 127.1(6) . . ?
C14_1 N1_1 C23_1 124.2(5) . . ?
C2_1 C1_1 C6_1 118.1(8) . . ?
C2_1 C1_1 C7_1 121.1(7) . . ?
C6_1 C1_1 C7_1 120.5(7) . . ?
C14_1 N2_1 C16_1 105.8(6) . . ?
C1_1 C2_1 C3_1 121.3(8) . . ?
C1_1 C2_1 H2_1 119.4 . . ?
C3_1 C2_1 H2_1 119.4 . . ?
C4_1 C3_1 C2_1 119.2(9) . . ?
C4_1 C3_1 H3_1 120.4 . . ?
C2_1 C3_1 H3_1 120.4 . . ?
C3_1 C4_1 C5_1 120.7(8) . . ?
C3_1 C4_1 H4_1 119.6 . . ?
C5_1 C4_1 H4_1 119.6 . . ?
C4_1 C5_1 C6_1 120.1(9) . . ?
C4_1 C5_1 H5_1 119.9 . . ?
C6_1 C5_1 H5_1 119.9 . . ?
C5_1 C6_1 C1_1 120.5(9) . . ?
C5_1 C6_1 H6_1 119.8 . . ?
C1_1 C6_1 H6_1 119.8 . . ?
C8_1 C7_1 C17_1 115.3(7) . . ?
C8_1 C7_1 C1_1 116.7(7) . . ?
C17_1 C7_1 C1_1 114.0(6) . . ?
C8_1 C7_1 Pd1_1 75.1(4) . . ?
C17_1 C7_1 Pd1_1 122.4(5) . . ?
C1_1 C7_1 Pd1_1 108.0(5) . . ?
C9_1 C8_1 C13_1 118.5(6) . . ?
C9_1 C8_1 C7_1 123.5(7) . . ?
C13_1 C8_1 C7_1 117.3(7) . . ?
C9_1 C8_1 Pd1_1 121.4(5) . . ?
C13_1 C8_1 Pd1_1 75.9(4) . . ?
C7_1 C8_1 Pd1_1 65.3(4) . . ?
C10_1 C9_1 C8_1 121.0(8) . . ?
C10_1 C9_1 H9_1 119.5 . . ?
C8_1 C9_1 H9_1 119.5 . . ?
C9_1 C10_1 C11_1 121.4(8) . . ?
C9_1 C10_1 H10_1 119.3 . . ?
C11_1 C10_1 H10_1 119.3 . . ?
C12_1 C11_1 C10_1 119.2(7) . . ?
C12_1 C11_1 H11_1 120.4 . . ?
C10_1 C11_1 H11_1 120.4 . . ?
C11_1 C12_1 C13_1 120.7(7) . . ?
C11_1 C12_1 H12_1 119.6 . . ?
C13_1 C12_1 H12_1 119.6 . . ?
C8_1 C13_1 C12_1 119.1(7) . . ?
C8_1 C13_1 Pd1_1 68.3(4) . . ?
C12_1 C13_1 Pd1_1 124.0(5) . . ?
C8_1 C13_1 H13_1 120.5 . . ?
C12_1 C13_1 H13_1 120.5 . . ?
Pd1_1 C13_1 H13_1 79.2 . . ?
N2_1 C14_1 N1_1 111.0(6) . . ?
N2_1 C14_1 Pd1_1 132.7(5) . . ?
N1_1 C14_1 Pd1_1 116.3(5) . . ?
C30_1 C15_1 N1_1 132.9(7) . . ?
C30_1 C15_1 C16_1 122.4(6) . . ?
N1_1 C15_1 C16_1 104.7(6) . . ?
N2_1 C16_1 C15_1 110.9(6) . . ?
N2_1 C16_1 C33_1 129.8(7) . . ?
C15_1 C16_1 C33_1 119.3(7) . . ?
C22_1 C17_1 C18_1 117.7(6) . . ?
C22_1 C17_1 C7_1 124.0(6) . . ?
C18_1 C17_1 C7_1 118.0(6) . . ?
C19_1 C18_1 C17_1 120.1(8) . . ?
C19_1 C18_1 H18_1 120.0 . . ?
C17_1 C18_1 H18_1 120.0 . . ?
C20_1 C19_1 C18_1 121.6(8) . . ?
C20_1 C19_1 H19_1 119.2 . . ?
C18_1 C19_1 H19_1 119.2 . . ?
C19_1 C20_1 C21_1 119.0(7) . . ?
C19_1 C20_1 H20_1 120.5 . . ?
C21_1 C20_1 H20_1 120.5 . . ?
C20_1 C21_1 C22_1 120.4(8) . . ?
C20_1 C21_1 H21_1 119.8 . . ?
C22_1 C21_1 H21_1 119.8 . . ?
C17_1 C22_1 C21_1 121.1(7) . . ?
C17_1 C22_1 H22_1 119.5 . . ?
C21_1 C22_1 H22_1 119.5 . . ?
N1_1 C23_1 C24_1 107.6(5) . . ?
N1_1 C23_1 C34_1 111.3(5) . . ?
C24_1 C23_1 C34_1 113.7(5) . . ?
N1_1 C23_1 C40_1 109.2(5) . . ?
C24_1 C23_1 C40_1 112.9(5) . . ?
C34_1 C23_1 C40_1 102.0(5) . . ?
C29_1 C24_1 C25_1 118.1(7) . . ?
C29_1 C24_1 C23_1 122.4(6) . . ?
C25_1 C24_1 C23_1 119.3(6) . . ?
C24_1 C25_1 C26_1 121.4(7) . . ?
C24_1 C25_1 H25_1 119.3 . . ?
C26_1 C25_1 H25_1 119.3 . . ?
C27_1 C26_1 C25_1 119.5(8) . . ?
C27_1 C26_1 H26_1 120.2 . . ?
C25_1 C26_1 H26_1 120.2 . . ?
C28_1 C27_1 C26_1 119.3(7) . . ?
C28_1 C27_1 H27_1 120.4 . . ?
C26_1 C27_1 H27_1 120.4 . . ?
C27_1 C28_1 C29_1 121.5(8) . . ?
C27_1 C28_1 H28_1 119.3 . . ?
C29_1 C28_1 H28_1 119.3 . . ?
C24_1 C29_1 C28_1 120.1(8) . . ?
C24_1 C29_1 H29_1 119.9 . . ?
C28_1 C29_1 H29_1 119.9 . . ?
C31_1 C30_1 C15_1 116.9(7) . . ?
C31_1 C30_1 H30_1 121.5 . . ?
C15_1 C30_1 H30_1 121.5 . . ?
C32_1 C31_1 C30_1 121.3(8) . . ?
C32_1 C31_1 H31_1 119.3 . . ?
C30_1 C31_1 H31_1 119.3 . . ?
C33_1 C32_1 C31_1 121.7(7) . . ?
C33_1 C32_1 H32_1 119.1 . . ?
C31_1 C32_1 H32_1 119.1 . . ?
C32_1 C33_1 C16_1 118.4(8) . . ?
C32_1 C33_1 H33_1 120.8 . . ?
C16_1 C33_1 H33_1 120.8 . . ?
C39_1 C34_1 C35_1 119.2(6) . . ?
C39_1 C34_1 C23_1 119.2(6) . . ?
C35_1 C34_1 C23_1 121.0(6) . . ?
C34_1 C35_1 C36_1 119.9(8) . . ?
C34_1 C35_1 H35_1 120.0 . . ?
C36_1 C35_1 H35_1 120.0 . . ?
C37_1 C36_1 C35_1 120.4(8) . . ?
C37_1 C36_1 H36_1 119.8 . . ?
C35_1 C36_1 H36_1 119.8 . . ?
C36_1 C37_1 C38_1 120.0(7) . . ?
C36_1 C37_1 H37_1 120.0 . . ?
C38_1 C37_1 H37_1 120.0 . . ?
C37_1 C38_1 C39_1 120.3(8) . . ?
C37_1 C38_1 H38_1 119.9 . . ?
C39_1 C38_1 H38_1 119.9 . . ?
C34_1 C39_1 C38_1 120.2(8) . . ?
C34_1 C39_1 H39_1 119.9 . . ?
C38_1 C39_1 H39_1 119.9 . . ?
C41_1 C40_1 C45_1 118.0(6) . . ?
C41_1 C40_1 C23_1 119.6(6) . . ?
C45_1 C40_1 C23_1 119.6(6) . . ?
C41_1 C40_1 Pd1_1 70.5(4) . . ?
C45_1 C40_1 Pd1_1 111.2(4) . . ?
C23_1 C40_1 Pd1_1 103.4(4) . . ?
C40_1 C41_1 C42_1 120.9(7) . . ?
C40_1 C41_1 Pd1_1 75.8(4) . . ?
C42_1 C41_1 Pd1_1 107.7(5) . . ?
C40_1 C41_1 H41_1 119.5 . . ?
C42_1 C41_1 H41_1 119.5 . . ?
Pd1_1 C41_1 H41_1 86.6 . . ?
C43_1 C42_1 C41_1 119.6(8) . . ?
C43_1 C42_1 H42_1 120.2 . . ?
C41_1 C42_1 H42_1 120.2 . . ?
C42_1 C43_1 C44_1 120.5(7) . . ?
C42_1 C43_1 H43_1 119.8 . . ?
C44_1 C43_1 H43_1 119.8 . . ?
C43_1 C44_1 C45_1 120.1(7) . . ?
C43_1 C44_1 H44_1 119.9 . . ?
C45_1 C44_1 H44_1 119.9 . . ?
C44_1 C45_1 C40_1 120.8(7) . . ?
C44_1 C45_1 H45_1 119.6 . . ?
C40_1 C45_1 H45_1 119.6 . . ?
Cl2_3 C1_3 Cl1_3 109.2(18) . . ?
Cl2_3 C1_3 H1A_3 109.8 . . ?
Cl1_3 C1_3 H1A_3 109.8 . . ?
Cl2_3 C1_3 H1B_3 109.8 . . ?
Cl1_3 C1_3 H1B_3 109.8 . . ?
H1A_3 C1_3 H1B_3 108.3 . . ?
Cl2_13 C1_13 Cl1_13 111.4(7) . . ?
Cl2_13 C1_13 H1A_13 109.4 . . ?
Cl1_13 C1_13 H1A_13 109.4 . . ?
Cl2_13 C1_13 H1B_13 109.4 . . ?
Cl1_13 C1_13 H1B_13 109.4 . . ?
H1A_13 C1_13 H1B_13 108.0 . . ?
Cl2_4 C1_4 Cl1_4 112.2(9) . . ?
Cl2_4 C1_4 H1A_4 109.2 . . ?
Cl1_4 C1_4 H1A_4 109.2 . . ?
Cl2_4 C1_4 H1B_4 109.2 . . ?
Cl1_4 C1_4 H1B_4 109.2 . . ?
H1A_4 C1_4 H1B_4 107.9 . . ?
Cl2_14 C1_14 Cl1_14 109.3(14) . . ?
Cl2_14 C1_14 H1A_14 109.8 . . ?
Cl1_14 C1_14 H1A_14 109.8 . . ?
Cl2_14 C1_14 H1B_14 109.8 . . ?
Cl1_14 C1_14 H1B_14 109.8 . . ?
H1A_14 C1_14 H1B_14 108.3 . . ?

loop_
_geom_bond_atom_site_label_1
_geom_bond_atom_site_label_2
_geom_bond_distance
_geom_bond_site_symmetry_2
_geom_bond_publ_flag
Pd1_1 C14_1 2.005(6) . ?
Pd1_1 C7_1 2.112(7) . ?
Pd1_1 C8_1 2.246(7) . ?
Pd1_1 C13_1 2.345(6) . ?
Pd1_1 C41_1 2.368(7) . ?
Pd1_1 C40_1 2.435(6) . ?
N1_1 C15_1 1.394(8) . ?
N1_1 C14_1 1.404(8) . ?
N1_1 C23_1 1.475(8) . ?
C1_1 C2_1 1.389(10) . ?
C1_1 C6_1 1.400(11) . ?
C1_1 C7_1 1.510(9) . ?
N2_1 C14_1 1.327(8) . ?
N2_1 C16_1 1.394(9) . ?
C2_1 C3_1 1.394(11) . ?
C2_1 H2_1 0.9500 . ?
C3_1 C4_1 1.370(14) . ?
C3_1 H3_1 0.9500 . ?
C4_1 C5_1 1.380(14) . ?
C4_1 H4_1 0.9500 . ?
C5_1 C6_1 1.381(12) . ?
C5_1 H5_1 0.9500 . ?
C6_1 H6_1 0.9500 . ?
C7_1 C8_1 1.480(9) . ?
C7_1 C17_1 1.509(9) . ?
C8_1 C9_1 1.402(10) . ?
C8_1 C13_1 1.416(9) . ?
C9_1 C10_1 1.358(11) . ?
C9_1 H9_1 0.9500 . ?
C10_1 C11_1 1.398(11) . ?
C10_1 H10_1 0.9500 . ?
C11_1 C12_1 1.373(11) . ?
C11_1 H11_1 0.9500 . ?
C12_1 C13_1 1.418(9) . ?
C12_1 H12_1 0.9500 . ?
C13_1 H13_1 0.9500 . ?
C15_1 C30_1 1.392(10) . ?
C15_1 C16_1 1.398(10) . ?
C16_1 C33_1 1.400(10) . ?
C17_1 C22_1 1.381(9) . ?
C17_1 C18_1 1.403(9) . ?
C18_1 C19_1 1.383(10) . ?
C18_1 H18_1 0.9500 . ?
C19_1 C20_1 1.355(12) . ?
C19_1 H19_1 0.9500 . ?
C20_1 C21_1 1.380(11) . ?
C20_1 H20_1 0.9500 . ?
C21_1 C22_1 1.386(10) . ?
C21_1 H21_1 0.9500 . ?
C22_1 H22_1 0.9500 . ?
C23_1 C24_1 1.543(9) . ?
C23_1 C34_1 1.554(9) . ?
C23_1 C40_1 1.557(8) . ?
C24_1 C29_1 1.391(10) . ?
C24_1 C25_1 1.392(9) . ?
C25_1 C26_1 1.407(11) . ?
C25_1 H25_1 0.9500 . ?
C26_1 C27_1 1.386(13) . ?
C26_1 H26_1 0.9500 . ?
C27_1 C28_1 1.373(12) . ?
C27_1 H27_1 0.9500 . ?
C28_1 C29_1 1.399(11) . ?
C28_1 H28_1 0.9500 . ?
C29_1 H29_1 0.9500 . ?
C30_1 C31_1 1.390(10) . ?
C30_1 H30_1 0.9500 . ?
C31_1 C32_1 1.381(12) . ?
C31_1 H31_1 0.9500 . ?
C32_1 C33_1 1.378(12) . ?
C32_1 H32_1 0.9500 . ?
C33_1 H33_1 0.9500 . ?
C34_1 C39_1 1.378(10) . ?
C34_1 C35_1 1.389(10) . ?
C35_1 C36_1 1.395(11) . ?
C35_1 H35_1 0.9500 . ?
C36_1 C37_1 1.368(12) . ?
C36_1 H36_1 0.9500 . ?
C37_1 C38_1 1.368(12) . ?
C37_1 H37_1 0.9500 . ?
C38_1 C39_1 1.398(10) . ?
C38_1 H38_1 0.9500 . ?
C39_1 H39_1 0.9500 . ?
C40_1 C41_1 1.390(10) . ?
C40_1 C45_1 1.399(9) . ?
C41_1 C42_1 1.415(10) . ?
C41_1 H41_1 0.9500 . ?
C42_1 C43_1 1.365(11) . ?
C42_1 H42_1 0.9500 . ?
C43_1 C44_1 1.382(12) . ?
C43_1 H43_1 0.9500 . ?
C44_1 C45_1 1.394(9) . ?
C44_1 H44_1 0.9500 . ?
C45_1 H45_1 0.9500 . ?
Cl1_3 C1_3 1.766(12) . ?
Cl2_3 C1_3 1.764(12) . ?
C1_3 H1A_3 0.9900 . ?
C1_3 H1B_3 0.9900 . ?
Cl1_13 C1_13 1.742(10) . ?
Cl2_13 C1_13 1.724(9) . ?
C1_13 H1A_13 0.9900 . ?
C1_13 H1B_13 0.9900 . ?
Cl1_4 C1_4 1.762(10) . ?
Cl2_4 C1_4 1.758(11) . ?
C1_4 H1A_4 0.9900 . ?
C1_4 H1B_4 0.9900 . ?
Cl1_14 C1_14 1.765(11) . ?
Cl2_14 C1_14 1.760(12) . ?
C1_14 H1A_14 0.9900 . ?
C1_14 H1B_14 0.9900 . ?

loop_
_geom_torsion_atom_site_label_1
_geom_torsion_atom_site_label_2
_geom_torsion_atom_site_label_3
_geom_torsion_atom_site_label_4
_geom_torsion
_geom_torsion_site_symmetry_1
_geom_torsion_site_symmetry_2
_geom_torsion_site_symmetry_3
_geom_torsion_site_symmetry_4
_geom_torsion_publ_flag
C6_1 C1_1 C2_1 C3_1 0.8(11) . . . . ?
C7_1 C1_1 C2_1 C3_1 174.3(7) . . . . ?
C1_1 C2_1 C3_1 C4_1 -1.2(11) . . . . ?
C2_1 C3_1 C4_1 C5_1 1.3(12) . . . . ?
C3_1 C4_1 C5_1 C6_1 -1.1(13) . . . . ?
C4_1 C5_1 C6_1 C1_1 0.8(13) . . . . ?
C2_1 C1_1 C6_1 C5_1 -0.6(12) . . . . ?
C7_1 C1_1 C6_1 C5_1 -174.1(8) . . . . ?
C2_1 C1_1 C7_1 C8_1 35.0(10) . . . . ?
C6_1 C1_1 C7_1 C8_1 -151.7(7) . . . . ?
C2_1 C1_1 C7_1 C17_1 -103.4(8) . . . . ?
C6_1 C1_1 C7_1 C17_1 69.9(9) . . . . ?
C2_1 C1_1 C7_1 Pd1_1 117.1(6) . . . . ?
C6_1 C1_1 C7_1 Pd1_1 -69.7(8) . . . . ?
C17_1 C7_1 C8_1 C9_1 -6.7(11) . . . . ?
C1_1 C7_1 C8_1 C9_1 -144.5(6) . . . . ?
Pd1_1 C7_1 C8_1 C9_1 112.5(7) . . . . ?
C17_1 C7_1 C8_1 C13_1 -176.5(5) . . . . ?
C1_1 C7_1 C8_1 C13_1 45.6(10) . . . . ?
Pd1_1 C7_1 C8_1 C13_1 -57.4(6) . . . . ?
C17_1 C7_1 C8_1 Pd1_1 -119.2(6) . . . . ?
C1_1 C7_1 C8_1 Pd1_1 103.0(6) . . . . ?
C13_1 C8_1 C9_1 C10_1 0.8(11) . . . . ?
C7_1 C8_1 C9_1 C10_1 -169.0(8) . . . . ?
Pd1_1 C8_1 C9_1 C10_1 -89.6(8) . . . . ?
C8_1 C9_1 C10_1 C11_1 1.0(12) . . . . ?
C9_1 C10_1 C11_1 C12_1 -3.1(12) . . . . ?
C10_1 C11_1 C12_1 C13_1 3.4(11) . . . . ?
C9_1 C8_1 C13_1 C12_1 -0.4(10) . . . . ?
C7_1 C8_1 C13_1 C12_1 170.0(7) . . . . ?
Pd1_1 C8_1 C13_1 C12_1 117.9(6) . . . . ?
C9_1 C8_1 C13_1 Pd1_1 -118.3(6) . . . . ?
C7_1 C8_1 C13_1 Pd1_1 52.1(6) . . . . ?
C11_1 C12_1 C13_1 C8_1 -1.7(10) . . . . ?
C11_1 C12_1 C13_1 Pd1_1 80.5(8) . . . . ?
C16_1 N2_1 C14_1 N1_1 -3.2(7) . . . . ?
C16_1 N2_1 C14_1 Pd1_1 176.5(5) . . . . ?
C15_1 N1_1 C14_1 N2_1 4.9(7) . . . . ?
C23_1 N1_1 C14_1 N2_1 172.4(6) . . . . ?
C15_1 N1_1 C14_1 Pd1_1 -174.9(4) . . . . ?
C23_1 N1_1 C14_1 Pd1_1 -7.4(8) . . . . ?
C14_1 N1_1 C15_1 C30_1 177.5(7) . . . . ?
C23_1 N1_1 C15_1 C30_1 10.5(12) . . . . ?
C14_1 N1_1 C15_1 C16_1 -4.3(7) . . . . ?
C23_1 N1_1 C15_1 C16_1 -171.3(6) . . . . ?
C14_1 N2_1 C16_1 C15_1 0.4(8) . . . . ?
C14_1 N2_1 C16_1 C33_1 -178.3(7) . . . . ?
C30_1 C15_1 C16_1 N2_1 -179.1(7) . . . . ?
N1_1 C15_1 C16_1 N2_1 2.5(8) . . . . ?
C30_1 C15_1 C16_1 C33_1 -0.3(10) . . . . ?
N1_1 C15_1 C16_1 C33_1 -178.7(6) . . . . ?
C8_1 C7_1 C17_1 C22_1 71.7(9) . . . . ?
C1_1 C7_1 C17_1 C22_1 -149.3(7) . . . . ?
Pd1_1 C7_1 C17_1 C22_1 -16.3(9) . . . . ?
C8_1 C7_1 C17_1 C18_1 -101.8(8) . . . . ?
C1_1 C7_1 C17_1 C18_1 37.1(9) . . . . ?
Pd1_1 C7_1 C17_1 C18_1 170.2(5) . . . . ?
C22_1 C17_1 C18_1 C19_1 -2.7(11) . . . . ?
C7_1 C17_1 C18_1 C19_1 171.2(7) . . . . ?
C17_1 C18_1 C19_1 C20_1 1.6(13) . . . . ?
C18_1 C19_1 C20_1 C21_1 0.8(14) . . . . ?
C19_1 C20_1 C21_1 C22_1 -2.0(13) . . . . ?
C18_1 C17_1 C22_1 C21_1 1.5(10) . . . . ?
C7_1 C17_1 C22_1 C21_1 -172.0(7) . . . . ?
C20_1 C21_1 C22_1 C17_1 0.9(12) . . . . ?
C15_1 N1_1 C23_1 C24_1 68.6(8) . . . . ?
C14_1 N1_1 C23_1 C24_1 -96.4(7) . . . . ?
C15_1 N1_1 C23_1 C34_1 -56.6(8) . . . . ?
C14_1 N1_1 C23_1 C34_1 138.5(6) . . . . ?
C15_1 N1_1 C23_1 C40_1 -168.5(6) . . . . ?
C14_1 N1_1 C23_1 C40_1 26.6(8) . . . . ?
N1_1 C23_1 C24_1 C29_1 -99.4(7) . . . . ?
C34_1 C23_1 C24_1 C29_1 24.4(8) . . . . ?
C40_1 C23_1 C24_1 C29_1 140.0(6) . . . . ?
N1_1 C23_1 C24_1 C25_1 76.3(7) . . . . ?
C34_1 C23_1 C24_1 C25_1 -159.9(6) . . . . ?
C40_1 C23_1 C24_1 C25_1 -44.3(7) . . . . ?
C29_1 C24_1 C25_1 C26_1 -2.7(10) . . . . ?
C23_1 C24_1 C25_1 C26_1 -178.6(6) . . . . ?
C24_1 C25_1 C26_1 C27_1 1.6(11) . . . . ?
C25_1 C26_1 C27_1 C28_1 0.1(12) . . . . ?
C26_1 C27_1 C28_1 C29_1 -0.6(12) . . . . ?
C25_1 C24_1 C29_1 C28_1 2.1(10) . . . . ?
C23_1 C24_1 C29_1 C28_1 177.9(6) . . . . ?
C27_1 C28_1 C29_1 C24_1 -0.5(12) . . . . ?
N1_1 C15_1 C30_1 C31_1 179.5(7) . . . . ?
C16_1 C15_1 C30_1 C31_1 1.6(11) . . . . ?
C15_1 C30_1 C31_1 C32_1 -1.3(11) . . . . ?
C30_1 C31_1 C32_1 C33_1 -0.3(12) . . . . ?
C31_1 C32_1 C33_1 C16_1 1.7(11) . . . . ?
N2_1 C16_1 C33_1 C32_1 177.2(7) . . . . ?
C15_1 C16_1 C33_1 C32_1 -1.4(10) . . . . ?
N1_1 C23_1 C34_1 C39_1 166.0(6) . . . . ?
C24_1 C23_1 C34_1 C39_1 44.3(8) . . . . ?
C40_1 C23_1 C34_1 C39_1 -77.6(7) . . . . ?
N1_1 C23_1 C34_1 C35_1 -22.9(9) . . . . ?
C24_1 C23_1 C34_1 C35_1 -144.6(6) . . . . ?
C40_1 C23_1 C34_1 C35_1 93.5(7) . . . . ?
C39_1 C34_1 C35_1 C36_1 -2.1(11) . . . . ?
C23_1 C34_1 C35_1 C36_1 -173.2(6) . . . . ?
C34_1 C35_1 C36_1 C37_1 0.4(12) . . . . ?
C35_1 C36_1 C37_1 C38_1 1.1(12) . . . . ?
C36_1 C37_1 C38_1 C39_1 -0.9(12) . . . . ?
C35_1 C34_1 C39_1 C38_1 2.3(10) . . . . ?
C23_1 C34_1 C39_1 C38_1 173.6(6) . . . . ?
C37_1 C38_1 C39_1 C34_1 -0.9(11) . . . . ?
N1_1 C23_1 C40_1 C41_1 47.7(8) . . . . ?
C24_1 C23_1 C40_1 C41_1 167.4(6) . . . . ?
C34_1 C23_1 C40_1 C41_1 -70.2(7) . . . . ?
N1_1 C23_1 C40_1 C45_1 -151.6(6) . . . . ?
C24_1 C23_1 C40_1 C45_1 -31.9(8) . . . . ?
C34_1 C23_1 C40_1 C45_1 90.5(7) . . . . ?
N1_1 C23_1 C40_1 Pd1_1 -27.3(5) . . . . ?
C24_1 C23_1 C40_1 Pd1_1 92.4(5) . . . . ?
C34_1 C23_1 C40_1 Pd1_1 -145.2(4) . . . . ?
C45_1 C40_1 C41_1 C42_1 2.0(10) . . . . ?
C23_1 C40_1 C41_1 C42_1 163.0(6) . . . . ?
Pd1_1 C40_1 C41_1 C42_1 -102.3(7) . . . . ?
C45_1 C40_1 C41_1 Pd1_1 104.3(5) . . . . ?
C23_1 C40_1 C41_1 Pd1_1 -94.7(5) . . . . ?
C40_1 C41_1 C42_1 C43_1 -1.9(11) . . . . ?
Pd1_1 C41_1 C42_1 C43_1 -85.7(8) . . . . ?
C41_1 C42_1 C43_1 C44_1 0.1(12) . . . . ?
C42_1 C43_1 C44_1 C45_1 1.6(12) . . . . ?
C43_1 C44_1 C45_1 C40_1 -1.5(11) . . . . ?
C41_1 C40_1 C45_1 C44_1 -0.3(10) . . . . ?
C23_1 C40_1 C45_1 C44_1 -161.3(6) . . . . ?
Pd1_1 C40_1 C45_1 C44_1 78.3(7) . . . . ?
